data_1511732
loop_
_publ_author_name
'Kuz'ma, Yu.B.'
'Bilonizhko, N.S.'
'Pecharskii, V.K.'
'Aksel'rud, L.G.'

_publ_section_title
;
 The crystal structure of Er Ni B4 and its analogs
;
_journal_name_full Kristallografiya
_journal_page_first 431
_journal_page_last 434
_journal_volume 29
_journal_year 1984
_chemical_formula_sum 'B4 Er Ni'
_chemical_name_systematic 'Er Ni B4'
_space_group_IT_number 139
_symmetry_space_group_name_Hall '-I 4 2'
_symmetry_space_group_name_H-M 'I 4/m m m'
_cell_angle_alpha 90
_cell_angle_beta 90
_cell_angle_gamma 90
_cell_formula_units_Z 8
_cell_length_a 7.505
_cell_length_b 7.505
_cell_length_c 8.496
_cell_volume 478.537
_citation_journal_id_ASTM KRISAJ
_cod_data_source_file boron4-x_59.cif
_cod_data_source_block B4Er1Ni1
_cod_original_cell_volume 478.5374
_cod_original_formula_sum 'B4 Er1 Ni1'
_cod_database_code 1511732

loop_
_symmetry_equiv_pos_as_xyz
x,y,z
-y,x,z
-x,-y,z
y,-x,z
x,-y,-z
y,x,-z
-x,y,-z
-y,-x,-z
-x,-y,-z
y,-x,-z
x,y,-z
-y,x,-z
-x,y,z
-y,-x,z
x,-y,z
y,x,z
x+1/2,y+1/2,z+1/2
-y+1/2,x+1/2,z+1/2
-x+1/2,-y+1/2,z+1/2
y+1/2,-x+1/2,z+1/2
x+1/2,-y+1/2,-z+1/2
y+1/2,x+1/2,-z+1/2
-x+1/2,y+1/2,-z+1/2
-y+1/2,-x+1/2,-z+1/2
-x+1/2,-y+1/2,-z+1/2
y+1/2,-x+1/2,-z+1/2
x+1/2,y+1/2,-z+1/2
-y+1/2,x+1/2,-z+1/2
-x+1/2,y+1/2,z+1/2
-y+1/2,-x+1/2,z+1/2
x+1/2,-y+1/2,z+1/2
y+1/2,x+1/2,z+1/2

loop_
_atom_site_label
_atom_site_type_symbol
_atom_site_fract_x
_atom_site_fract_y
_atom_site_fract_z
_atom_site_occupancy
_atom_site_U_iso_or_equiv
Er2 Er 0 0.5 0.25 1 0.0
Er1 Er 0 0 0.2031 1 0.0
Ni1 Ni 0.2731 0.5 0 1 0.0
B2 B 0.269 0.269 0.152 1 0.0
B1 B 0.274 0.111 0 1 0.0
